data_2223108
loop_
_publ_author_name
'Sheng, Chao'
'Xu, Qing-Bing'
'Liu, Yuan-Yuan'
'Zhu, Hong-Jun'

_publ_section_title
;
 Methyl 2-[2-(6-chloropyrimidin-4-yloxy)phenyl]-3,3-dimethoxypropanoate
;
_journal_coeditor_code HK2749
_journal_issue 9
_journal_name_full 'Acta Crystallographica Section E'
_journal_page_first o2117
_journal_paper_doi 10.1107/S1600536809030736
_journal_volume 65
_journal_year 2009
_chemical_formula_iupac 'C16 H17 Cl N2 O5'
_chemical_formula_moiety 'C16 H17 Cl N2 O5'
_chemical_formula_sum 'C16 H17 Cl N2 O5'
_chemical_formula_weight 352.77
_chemical_name_systematic
;
Methyl 2-[2-(6-chloropyrimidin-4-yloxy)phenyl]-3,3-dimethoxypropanoate
;
_space_group_IT_number 2
_symmetry_cell_setting triclinic
_symmetry_space_group_name_Hall '-P 1'
_symmetry_space_group_name_H-M 'P -1'
_atom_sites_solution_hydrogens geom
_atom_sites_solution_primary direct
_atom_sites_solution_secondary difmap
_audit_creation_method SHELXL-97
_cell_angle_alpha 101.24(3)
_cell_angle_beta 108.47(3)
_cell_angle_gamma 113.42(3)
_cell_formula_units_Z 2
_cell_length_a 9.5030(19)
_cell_length_b 10.051(2)
_cell_length_c 11.162(2)
_cell_measurement_reflns_used 25
_cell_measurement_temperature 294(2)
_cell_measurement_theta_max 12
_cell_measurement_theta_min 9
_cell_volume 862.6(5)
_computing_cell_refinement 'CAD-4 Software (Enraf--Nonius, 1985)'
_computing_data_collection 'CAD-4 Software (Enraf--Nonius, 1985)'
_computing_data_reduction 'XCAD4 (Harms & Wocadlo, 1995)'
_computing_molecular_graphics 'SHELXTL (Sheldrick, 2008)'
_computing_publication_material 'SHELXTL (Sheldrick, 2008) and PLATON (Spek, 2009)'
_computing_structure_refinement 'SHELXL97 (Sheldrick, 2008)'
_computing_structure_solution 'SHELXS97 (Sheldrick, 2008)'
_diffrn_ambient_temperature 294(2)
_diffrn_measured_fraction_theta_full 1.000
_diffrn_measured_fraction_theta_max 1.000
_diffrn_measurement_device_type 'Enraf--Nonius CAD-4'
_diffrn_measurement_method \w/2\q
_diffrn_radiation_monochromator graphite
_diffrn_radiation_source 'fine-focus sealed tube'
_diffrn_radiation_type MoK\a
_diffrn_radiation_wavelength 0.71073
_diffrn_reflns_av_R_equivalents 0.0352
_diffrn_reflns_av_sigmaI/netI 0.0821
_diffrn_reflns_limit_h_max 11
_diffrn_reflns_limit_h_min 0
_diffrn_reflns_limit_k_max 11
_diffrn_reflns_limit_k_min -12
_diffrn_reflns_limit_l_max 12
_diffrn_reflns_limit_l_min -13
_diffrn_reflns_number 3346
_diffrn_reflns_theta_full 25.28
_diffrn_reflns_theta_max 25.28
_diffrn_reflns_theta_min 2.07
_diffrn_standards_decay_% 1
_diffrn_standards_interval_time 120
_diffrn_standards_number 3
_exptl_absorpt_coefficient_mu 0.249
_exptl_absorpt_correction_T_max 0.9877
_exptl_absorpt_correction_T_min 0.9519
_exptl_absorpt_correction_type psi-scan
_exptl_absorpt_process_details '(North <i>et al.</i>,  1968)'
_exptl_crystal_colour colorless
_exptl_crystal_density_diffrn 1.358
_exptl_crystal_density_method 'not measured'
_exptl_crystal_description needle
_exptl_crystal_F_000 368
_exptl_crystal_size_max 0.20
_exptl_crystal_size_mid 0.20
_exptl_crystal_size_min 0.05
_refine_diff_density_max 0.432
_refine_diff_density_min -0.453
_refine_ls_extinction_method none
_refine_ls_goodness_of_fit_ref 1.070
_refine_ls_hydrogen_treatment constr
_refine_ls_matrix_type full
_refine_ls_number_parameters 211
_refine_ls_number_reflns 3140
_refine_ls_restrained_S_all 1.076
_refine_ls_R_factor_all 0.1663
_refine_ls_R_factor_gt 0.0776
_refine_ls_shift/su_max 0.000
_refine_ls_shift/su_mean 0.000
_refine_ls_structure_factor_coef Fsqd
_refine_ls_weighting_details 'calc w=1/[\s^2^(Fo^2^)+(0.0600P)^2^] where P=(Fo^2^+2Fc^2^)/3'
_refine_ls_weighting_scheme calc
_refine_ls_wR_factor_gt 0.1467
_refine_ls_wR_factor_ref 0.1726
_reflns_number_gt 1427
_reflns_number_total 3140
_reflns_threshold_expression I>2\s(I)
_cod_data_source_file hk2749.cif
_cod_data_source_block I
_cod_database_code 2223108
_cod_database_fobs_code 2223108

loop_
_symmetry_equiv_pos_as_xyz
'x, y, z'
'-x, -y, -z'

loop_
_atom_site_type_symbol
_atom_site_label
_atom_site_fract_x
_atom_site_fract_y
_atom_site_fract_z
_atom_site_U_iso_or_equiv
_atom_site_adp_type
_atom_site_calc_flag
_atom_site_refinement_flags
_atom_site_occupancy
_atom_site_disorder_assembly
_atom_site_disorder_group
Cl Cl 0.16863(16) 0.54848(17) 0.23573(15) 0.0918(5) Uani d . 1 . .
O O1 -0.7131(4) 0.4178(4) -0.3468(3) 0.0806(10) Uani d . 1 . .
O O2 -0.6406(5) 0.2829(5) -0.4869(4) 0.1119(14) Uani d . 1 . .
O O3 -0.5192(5) 0.0798(5) -0.3027(4) 0.1150(14) Uani d . 1 . .
O O4 -0.7857(7) -0.0410(6) -0.4408(5) 0.1371(18) Uani d U 1 . .
O O5 -0.4458(3) 0.3794(3) -0.0203(3) 0.0658(9) Uani d . 1 . .
N N1 -0.3799(5) 0.1982(4) 0.0434(4) 0.0631(11) Uani d . 1 . .
N N2 -0.0880(5) 0.2702(5) 0.1614(4) 0.0727(11) Uani d . 1 . .
C C1 -0.8435(9) 0.4438(9) -0.4217(6) 0.131(3) Uani d . 1 . .
H H1B -0.8231 0.5446 -0.3730 0.196 Uiso calc R 1 . .
H H1C -0.9517 0.3648 -0.4345 0.196 Uiso calc R 1 . .
H H1D -0.8443 0.4398 -0.5086 0.196 Uiso calc R 1 . .
C C2 -0.6907(10) 0.2967(8) -0.6060(6) 0.140(3) Uani d . 1 . .
H H2B -0.6124 0.2972 -0.6432 0.210 Uiso calc R 1 . .
H H2C -0.6938 0.3925 -0.5950 0.210 Uiso calc R 1 . .
H H2D -0.8026 0.2105 -0.6664 0.210 Uiso calc R 1 . .
C C3 -0.7194(7) 0.2788(5) -0.4025(5) 0.0710(14) Uani d . 1 . .
H H3A -0.8400 0.2004 -0.4578 0.085 Uiso calc R 1 . .
C C4 -0.5126(8) -0.0639(7) -0.3384(6) 0.1142(16) Uani d . 1 . .
H H4A -0.3983 -0.0432 -0.2896 0.171 Uiso calc R 1 . .
H H4B -0.5469 -0.1044 -0.4343 0.171 Uiso calc R 1 . .
H H4C -0.5883 -0.1389 -0.3148 0.171 Uiso calc R 1 . .
C C5 -0.6598(11) 0.0736(9) -0.3573(8) 0.1142(16) Uani d U 1 . .
C C6 -0.6513(6) 0.2253(6) -0.2981(5) 0.0688(13) Uani d U 1 . .
H H6A -0.5298 0.3025 -0.2460 0.083 Uiso calc R 1 . .
C C7 -0.7250(6) 0.2132(5) -0.1948(5) 0.0517(11) Uani d . 1 . .
C C8 -0.6183(5) 0.2823(4) -0.0593(5) 0.0464(10) Uani d . 1 . .
C C9 -0.6753(6) 0.2753(5) 0.0390(5) 0.0609(13) Uani d . 1 . .
H H9A -0.5986 0.3259 0.1305 0.073 Uiso calc R 1 . .
C C10 -0.8481(7) 0.1921(6) 0.0000(6) 0.0699(14) Uani d . 1 . .
H H10A -0.8884 0.1850 0.0656 0.084 Uiso calc R 1 . .
C C11 -0.9602(6) 0.1202(6) -0.1340(7) 0.0793(16) Uani d . 1 . .
H H11A -1.0770 0.0644 -0.1607 0.095 Uiso calc R 1 . .
C C12 -0.8968(6) 0.1316(5) -0.2302(5) 0.0691(14) Uani d . 1 . .
H H12A -0.9732 0.0823 -0.3218 0.083 Uiso calc R 1 . .
C C13 -0.3283(6) 0.3428(5) 0.0417(4) 0.0536(11) Uani d . 1 . .
C C14 -0.2533(6) 0.1731(5) 0.1042(5) 0.0720(14) Uani d . 1 . .
H H14A -0.2858 0.0737 0.1068 0.086 Uiso calc R 1 . .
C C15 -0.0453(6) 0.4133(5) 0.1578(4) 0.0586(12) Uani d . 1 . .
C C16 -0.1620(5) 0.4550(5) 0.0963(4) 0.0575(12) Uani d . 1 . .
H H16A -0.1295 0.5538 0.0923 0.069 Uiso calc R 1 . .

loop_
_atom_site_aniso_label
_atom_site_aniso_U_11
_atom_site_aniso_U_22
_atom_site_aniso_U_33
_atom_site_aniso_U_12
_atom_site_aniso_U_13
_atom_site_aniso_U_23
Cl 0.0588(8) 0.0939(11) 0.1023(11) 0.0264(7) 0.0267(8) 0.0357(8)
O1 0.104(3) 0.067(2) 0.066(2) 0.047(2) 0.023(2) 0.0268(18)
O2 0.161(4) 0.177(4) 0.075(3) 0.115(3) 0.076(3) 0.085(3)
O3 0.118(3) 0.119(3) 0.127(3) 0.084(3) 0.050(3) 0.033(3)
O4 0.137(4) 0.122(3) 0.136(4) 0.083(3) 0.037(3) 0.013(3)
O5 0.0501(19) 0.0528(18) 0.097(2) 0.0245(16) 0.0248(17) 0.0461(18)
N1 0.065(2) 0.042(2) 0.092(3) 0.0293(19) 0.037(2) 0.035(2)
N2 0.064(3) 0.073(3) 0.099(3) 0.039(2) 0.039(2) 0.050(3)
C1 0.169(7) 0.195(7) 0.096(5) 0.143(6) 0.064(5) 0.062(5)
C2 0.239(9) 0.150(6) 0.093(5) 0.133(6) 0.082(6) 0.067(5)
C3 0.100(4) 0.053(3) 0.064(3) 0.036(3) 0.039(3) 0.028(3)
C4 0.127(4) 0.126(4) 0.125(4) 0.092(3) 0.056(3) 0.047(3)
C5 0.127(4) 0.126(4) 0.125(4) 0.092(3) 0.056(3) 0.047(3)
C6 0.084(3) 0.078(3) 0.058(3) 0.046(3) 0.034(3) 0.032(2)
C7 0.059(3) 0.044(2) 0.060(3) 0.029(2) 0.027(3) 0.027(2)
C8 0.051(3) 0.038(2) 0.057(3) 0.027(2) 0.020(3) 0.025(2)
C9 0.090(4) 0.045(3) 0.053(3) 0.037(3) 0.030(3) 0.024(2)
C10 0.085(4) 0.061(3) 0.104(5) 0.044(3) 0.063(4) 0.053(3)
C11 0.048(3) 0.063(3) 0.120(5) 0.021(3) 0.032(4) 0.044(4)
C12 0.068(4) 0.054(3) 0.065(3) 0.023(3) 0.019(3) 0.014(3)
C13 0.062(3) 0.048(3) 0.062(3) 0.032(2) 0.031(2) 0.025(2)
C14 0.068(3) 0.053(3) 0.113(4) 0.039(3) 0.041(3) 0.044(3)
C15 0.062(3) 0.059(3) 0.060(3) 0.025(3) 0.036(3) 0.027(2)
C16 0.053(3) 0.048(3) 0.068(3) 0.021(2) 0.027(3) 0.026(2)

loop_
_atom_type_symbol
_atom_type_description
_atom_type_scat_dispersion_real
_atom_type_scat_dispersion_imag
_atom_type_scat_source
C C 0.0033 0.0016 'International Tables Vol C Tables 4.2.6.8 and 6.1.1.4'
H H 0.0000 0.0000 'International Tables Vol C Tables 4.2.6.8 and 6.1.1.4'
N N 0.0061 0.0033 'International Tables Vol C Tables 4.2.6.8 and 6.1.1.4'
O O 0.0106 0.0060 'International Tables Vol C Tables 4.2.6.8 and 6.1.1.4'
Cl Cl 0.1484 0.1585 'International Tables Vol C Tables 4.2.6.8 and 6.1.1.4'

loop_
_geom_angle_atom_site_label_1
_geom_angle_atom_site_label_2
_geom_angle_atom_site_label_3
_geom_angle_site_symmetry_1
_geom_angle_site_symmetry_3
_geom_angle
_geom_angle_publ_flag
C3 O1 C1 . . 117.8(4) ?
C2 O2 C3 . . 126.5(5) ?
C5 O3 C4 . . 117.8(5) ?
C13 O5 C8 . . 121.1(3) ?
C14 N1 C13 . . 114.1(4) ?
C14 N2 C15 . . 114.3(4) ?
O1 C1 H1B . . 109.5 ?
O1 C1 H1C . . 109.5 ?
H1B C1 H1C . . 109.5 ?
O1 C1 H1D . . 109.5 ?
H1B C1 H1D . . 109.5 ?
H1C C1 H1D . . 109.5 ?
O2 C2 H2B . . 109.5 ?
O2 C2 H2C . . 109.5 ?
H2B C2 H2C . . 109.5 ?
O2 C2 H2D . . 109.5 ?
H2B C2 H2D . . 109.5 ?
H2C C2 H2D . . 109.5 ?
O2 C3 O1 . . 114.2(4) ?
O2 C3 C6 . . 109.9(4) ?
O1 C3 C6 . . 111.5(4) ?
O2 C3 H3A . . 107.0 ?
O1 C3 H3A . . 107.0 ?
C6 C3 H3A . . 107.0 ?
O3 C4 H4A . . 109.5 ?
O3 C4 H4B . . 109.5 ?
H4A C4 H4B . . 109.5 ?
O3 C4 H4C . . 109.5 ?
H4A C4 H4C . . 109.5 ?
H4B C4 H4C . . 109.5 ?
O4 C5 O3 . . 123.8(7) ?
O4 C5 C6 . . 124.5(7) ?
O3 C5 C6 . . 111.6(7) ?
C3 C6 C5 . . 112.0(5) ?
C3 C6 C7 . . 117.1(4) ?
C5 C6 C7 . . 108.8(4) ?
C3 C6 H6A . . 106.1 ?
C5 C6 H6A . . 106.1 ?
C7 C6 H6A . . 106.1 ?
C8 C7 C12 . . 116.5(4) ?
C8 C7 C6 . . 119.9(4) ?
C12 C7 C6 . . 123.6(4) ?
C7 C8 C9 . . 123.0(4) ?
C7 C8 O5 . . 117.6(4) ?
C9 C8 O5 . . 118.9(4) ?
C8 C9 C10 . . 118.9(4) ?
C8 C9 H9A . . 120.5 ?
C10 C9 H9A . . 120.5 ?
C11 C10 C9 . . 120.4(5) ?
C11 C10 H10A . . 119.8 ?
C9 C10 H10A . . 119.8 ?
C10 C11 C12 . . 118.7(5) ?
C10 C11 H11A . . 120.6 ?
C12 C11 H11A . . 120.6 ?
C7 C12 C11 . . 122.4(5) ?
C7 C12 H12A . . 118.8 ?
C11 C12 H12A . . 118.8 ?
O5 C13 N1 . . 119.0(4) ?
O5 C13 C16 . . 117.2(4) ?
N1 C13 C16 . . 123.9(4) ?
N2 C14 N1 . . 128.5(4) ?
N2 C14 H14A . . 115.7 ?
N1 C14 H14A . . 115.7 ?
N2 C15 C16 . . 123.5(4) ?
N2 C15 Cl . . 116.9(4) ?
C16 C15 Cl . . 119.6(4) ?
C13 C16 C15 . . 115.6(4) ?
C13 C16 H16A . . 122.2 ?
C15 C16 H16A . . 122.2 ?

loop_
_geom_bond_atom_site_label_1
_geom_bond_atom_site_label_2
_geom_bond_site_symmetry_2
_geom_bond_distance
_geom_bond_publ_flag
Cl C15 . 1.720(5) ?
O1 C1 . 1.410(6) ?
O1 C3 . 1.383(5) ?
O2 C2 . 1.318(6) ?
O2 C3 . 1.373(5) ?
O3 C4 . 1.453(6) ?
O3 C5 . 1.250(7) ?
O4 C5 . 1.186(8) ?
O5 C8 . 1.393(4) ?
O5 C13 . 1.341(5) ?
N1 C13 . 1.343(5) ?
N1 C14 . 1.327(5) ?
N2 C14 . 1.316(5) ?
N2 C15 . 1.343(5) ?
C1 H1B . 0.9600 ?
C1 H1C . 0.9600 ?
C1 H1D . 0.9600 ?
C2 H2B . 0.9600 ?
C2 H2C . 0.9600 ?
C2 H2D . 0.9600 ?
C3 C6 . 1.452(6) ?
C3 H3A . 0.9800 ?
C4 H4A . 0.9600 ?
C4 H4B . 0.9600 ?
C4 H4C . 0.9600 ?
C5 C6 . 1.498(8) ?
C6 C7 . 1.528(6) ?
C6 H6A . 0.9800 ?
C7 C8 . 1.363(5) ?
C7 C12 . 1.376(6) ?
C8 C9 . 1.370(6) ?
C9 C10 . 1.378(6) ?
C9 H9A . 0.9300 ?
C10 C11 . 1.361(7) ?
C10 H10A . 0.9300 ?
C11 C12 . 1.390(7) ?
C11 H11A . 0.9300 ?
C12 H12A . 0.9300 ?
C13 C16 . 1.359(5) ?
C14 H14A . 0.9300 ?
C15 C16 . 1.370(5) ?
C16 H16A . 0.9300 ?

loop_
_geom_hbond_atom_site_label_D
_geom_hbond_atom_site_label_H
_geom_hbond_atom_site_label_A
_geom_hbond_site_symmetry_A
_geom_hbond_distance_DH
_geom_hbond_distance_HA
_geom_hbond_distance_DA
_geom_hbond_angle_DHA
_geom_hbond_publ_flag
C6 H6A O5 . 0.98 2.25 2.777(6) 113 yes
C1 H1B Cg2 2_665 0.96 2.97 3.696(5) 134 yes
C16 H16A Cg1 2_665 0.93 2.85 3.661(4) 146 yes

loop_
_geom_torsion_atom_site_label_1
_geom_torsion_atom_site_label_2
_geom_torsion_atom_site_label_3
_geom_torsion_atom_site_label_4
_geom_torsion_site_symmetry_1
_geom_torsion_site_symmetry_2
_geom_torsion_site_symmetry_3
_geom_torsion_site_symmetry_4
_geom_torsion
_geom_torsion_publ_flag
C2 O2 C3 O1 . . . . -67.6(7) ?
C2 O2 C3 C6 . . . . 166.3(6) ?
C1 O1 C3 O2 . . . . 87.6(6) ?
C1 O1 C3 C6 . . . . -147.2(5) ?
C4 O3 C5 O4 . . . . -3.6(11) ?
C4 O3 C5 C6 . . . . 173.0(5) ?
O2 C3 C6 C5 . . . . -53.2(6) ?
O1 C3 C6 C5 . . . . 179.1(5) ?
O2 C3 C6 C7 . . . . -179.9(4) ?
O1 C3 C6 C7 . . . . 52.5(6) ?
O4 C5 C6 C3 . . . . -54.2(10) ?
O3 C5 C6 C3 . . . . 129.3(6) ?
O4 C5 C6 C7 . . . . 76.8(8) ?
O3 C5 C6 C7 . . . . -99.7(6) ?
C3 C6 C7 C8 . . . . -128.5(4) ?
C5 C6 C7 C8 . . . . 103.3(5) ?
C3 C6 C7 C12 . . . . 53.2(6) ?
C5 C6 C7 C12 . . . . -75.0(6) ?
C12 C7 C8 C9 . . . . -1.1(6) ?
C6 C7 C8 C9 . . . . -179.5(4) ?
C12 C7 C8 O5 . . . . -173.1(3) ?
C6 C7 C8 O5 . . . . 8.4(5) ?
C13 O5 C8 C7 . . . . -114.9(4) ?
C13 O5 C8 C9 . . . . 72.8(5) ?
C7 C8 C9 C10 . . . . 1.4(6) ?
O5 C8 C9 C10 . . . . 173.3(3) ?
C8 C9 C10 C11 . . . . -1.0(6) ?
C9 C10 C11 C12 . . . . 0.4(7) ?
C8 C7 C12 C11 . . . . 0.5(6) ?
C6 C7 C12 C11 . . . . 178.8(4) ?
C10 C11 C12 C7 . . . . -0.1(7) ?
C8 O5 C13 N1 . . . . 12.4(6) ?
C8 O5 C13 C16 . . . . -169.3(4) ?
C14 N1 C13 O5 . . . . 178.4(4) ?
C14 N1 C13 C16 . . . . 0.2(6) ?
C15 N2 C14 N1 . . . . 0.9(8) ?
C13 N1 C14 N2 . . . . 0.0(8) ?
C14 N2 C15 C16 . . . . -2.0(7) ?
C14 N2 C15 Cl . . . . 177.9(4) ?
O5 C13 C16 C15 . . . . -179.4(4) ?
N1 C13 C16 C15 . . . . -1.2(7) ?
N2 C15 C16 C13 . . . . 2.2(7) ?
Cl C15 C16 C13 . . . . -177.7(3) ?

loop_
_cod_related_entry_id
_cod_related_entry_database
_cod_related_entry_code
1 ChemSpider 9188800
